data_1507975
loop_
_publ_author_name
'Spokoyny, Alexander M.'
'Machan, Charles W.'
'Clingerman, Daniel J.'
'Rosen, Mari S.'
'Wiester, Michael J.'
'Kennedy, Robert D.'
'Stern, Charlotte L.'
'Sarjeant, Amy A.'
'Mirkin, Chad A.'

_publ_section_title
;
 A coordination chemistry dichotomy for icosahedral carborane-based
 ligands.
;
_journal_issue 8
_journal_name_full 'Nature chemistry'
_journal_page_first 590
_journal_page_last 596
_journal_paper_doi 10.1038/nchem.1088
_journal_volume 3
_journal_year 2011
_chemical_formula_moiety 'C24 H29 Cl2 P Pt S'
_chemical_formula_sum 'C24 H29 Cl2 P Pt S'
_chemical_formula_weight 646.49
_chemical_name_systematic
; 
 ? 
;
_space_group_IT_number 14
_symmetry_cell_setting monoclinic
_symmetry_space_group_name_Hall '-P 2yn'
_symmetry_space_group_name_H-M 'P 1 21/n 1'
_atom_sites_solution_hydrogens geom
_atom_sites_solution_primary direct
_atom_sites_solution_secondary difmap
_audit_creation_method SHELXL-97
_cell_angle_alpha 90.00
_cell_angle_beta 110.200(11)
_cell_angle_gamma 90.00
_cell_formula_units_Z 4
_cell_length_a 11.8970(19)
_cell_length_b 13.9412(13)
_cell_length_c 14.7305(16)
_cell_measurement_reflns_used 9678
_cell_measurement_temperature 100(2)
_cell_measurement_theta_max 33.71
_cell_measurement_theta_min 2.40
_cell_volume 2292.9(5)
_computing_cell_refinement 'Bruker SAINT'
_computing_data_collection 'Bruker APEX2'
_computing_data_reduction 'Bruker SAINT'
_computing_molecular_graphics 'Bruker SHELXTL'
_computing_publication_material 'Bruker SHELXTL'
_computing_structure_refinement 'SHELXL-97 (Sheldrick, 2008)'
_computing_structure_solution 'SHELXS-97 (Sheldrick, 2008)'
_diffrn_ambient_temperature 100(2)
_diffrn_measured_fraction_theta_full 0.994
_diffrn_measured_fraction_theta_max 0.994
_diffrn_measurement_device_type 'Bruker APEX-II CCD'
_diffrn_measurement_method '\f and \w scans'
_diffrn_radiation_monochromator graphite
_diffrn_radiation_source 'fine-focus sealed tube'
_diffrn_radiation_type MoK\a
_diffrn_radiation_wavelength 0.71073
_diffrn_reflns_av_R_equivalents 0.0346
_diffrn_reflns_av_sigmaI/netI 0.0157
_diffrn_reflns_limit_h_max 18
_diffrn_reflns_limit_h_min -18
_diffrn_reflns_limit_k_max 21
_diffrn_reflns_limit_k_min -21
_diffrn_reflns_limit_l_max 22
_diffrn_reflns_limit_l_min -22
_diffrn_reflns_number 104670
_diffrn_reflns_theta_full 33.73
_diffrn_reflns_theta_max 33.73
_diffrn_reflns_theta_min 1.91
_diffrn_standards_number 0
_exptl_absorpt_coefficient_mu 6.523
_exptl_absorpt_correction_T_max 0.6392
_exptl_absorpt_correction_T_min 0.3073
_exptl_absorpt_correction_type numerical
_exptl_absorpt_process_details face-indexed
_exptl_crystal_colour colourless
_exptl_crystal_density_diffrn 1.873
_exptl_crystal_density_method 'not measured'
_exptl_crystal_description plate
_exptl_crystal_F_000 1264
_exptl_crystal_size_max 0.24
_exptl_crystal_size_mid 0.22
_exptl_crystal_size_min 0.11
_refine_diff_density_max 1.423
_refine_diff_density_min -0.666
_refine_diff_density_rms 0.095
_refine_ls_extinction_method none
_refine_ls_goodness_of_fit_ref 1.043
_refine_ls_hydrogen_treatment constr
_refine_ls_matrix_type full
_refine_ls_number_parameters 262
_refine_ls_number_reflns 9121
_refine_ls_number_restraints 0
_refine_ls_restrained_S_all 1.043
_refine_ls_R_factor_all 0.0192
_refine_ls_R_factor_gt 0.0154
_refine_ls_shift/su_max 0.004
_refine_ls_shift/su_mean 0.000
_refine_ls_structure_factor_coef Fsqd
_refine_ls_weighting_details 'calc w=1/[\s^2^(Fo^2^)+(0.0152P)^2^+1.5528P] where P=(Fo^2^+2Fc^2^)/3'
_refine_ls_weighting_scheme calc
_refine_ls_wR_factor_gt 0.0341
_refine_ls_wR_factor_ref 0.0353
_reflns_number_gt 8314
_reflns_number_total 9121
_reflns_threshold_expression >2sigma(I)
_cod_data_source_file nchem.1088-s8.cif
_cod_data_source_block n0681
_cod_depositor_comments
;
The following automatic conversions were performed:

'_symmetry_cell_setting' value 'Monoclinic' changed to 'monoclinic'
according to /home/saulius/struct/CIF-dictionaries/cif_core.dic
dictionary named 'cif_core.dic' version 2.4.1 from 2010-06-29.

Automatic conversion script
Id: cif_fix_values 1891 2012-01-12 08:04:46Z andrius 
;
_cod_original_sg_symbol_H-M P2(1)/n
_cod_database_code 1507975

loop_
_symmetry_equiv_pos_as_xyz
'x, y, z'
'-x+1/2, y+1/2, -z+1/2'
'-x, -y, -z'
'x-1/2, -y-1/2, z-1/2'

loop_
_atom_site_label
_atom_site_type_symbol
_atom_site_fract_x
_atom_site_fract_y
_atom_site_fract_z
_atom_site_U_iso_or_equiv
_atom_site_adp_type
_atom_site_occupancy
_atom_site_symmetry_multiplicity
_atom_site_calc_flag
_atom_site_refinement_flags
Pt1 Pt 0.894295(4) 0.711836(3) 0.729743(3) 0.01030(2) Uani 1 1 d .
Cl1 Cl 0.91080(4) 0.73652(3) 0.57603(3) 0.02017(7) Uani 1 1 d .
Cl2 Cl 0.69316(3) 0.75282(3) 0.66834(3) 0.01697(6) Uani 1 1 d .
S1 S 1.09115(3) 0.67044(2) 0.79366(3) 0.01249(6) Uani 1 1 d .
P1 P 0.88120(3) 0.70292(2) 0.87583(3) 0.01052(6) Uani 1 1 d .
C1 C 1.01665(12) 0.64148(10) 0.95297(10) 0.0133(2) Uani 1 1 d .
H1A H 1.0318 0.6574 1.0217 0.016 Uiso 1 1 calc R
H1B H 1.0061 0.5712 0.9450 0.016 Uiso 1 1 calc R
C2 C 1.12196(13) 0.67345(11) 0.92444(10) 0.0153(3) Uani 1 1 d .
H2A H 1.1913 0.6314 0.9568 0.018 Uiso 1 1 calc R
H2B H 1.1443 0.7396 0.9481 0.018 Uiso 1 1 calc R
C3 C 1.11068(12) 0.54341(10) 0.76188(10) 0.0127(2) Uani 1 1 d .
C4 C 1.11505(13) 0.54957(10) 0.65863(10) 0.0153(2) Uani 1 1 d .
H4A H 1.0385 0.5756 0.6140 0.018 Uiso 1 1 calc R
H4B H 1.1804 0.5932 0.6579 0.018 Uiso 1 1 calc R
C5 C 1.13663(14) 0.44917(11) 0.62533(11) 0.0173(3) Uani 1 1 d .
H5 H 1.1391 0.4529 0.5583 0.021 Uiso 1 1 calc R
C6 C 1.25666(15) 0.41046(11) 0.69437(12) 0.0195(3) Uani 1 1 d .
H6A H 1.2718 0.3460 0.6729 0.023 Uiso 1 1 calc R
H6B H 1.3225 0.4534 0.6935 0.023 Uiso 1 1 calc R
C7 C 1.25313(15) 0.40461(11) 0.79699(12) 0.0193(3) Uani 1 1 d .
H7 H 1.3312 0.3791 0.8416 0.023 Uiso 1 1 calc R
C8 C 1.15170(17) 0.33767(11) 0.79829(13) 0.0228(3) Uani 1 1 d .
H8A H 1.1494 0.3337 0.8647 0.027 Uiso 1 1 calc R
H8B H 1.1661 0.2724 0.7781 0.027 Uiso 1 1 calc R
C9 C 1.03158(15) 0.37578(11) 0.72923(12) 0.0197(3) Uani 1 1 d .
H9 H 0.9657 0.3316 0.7299 0.024 Uiso 1 1 calc R
C10 C 1.00916(14) 0.47631(11) 0.76301(11) 0.0174(3) Uani 1 1 d .
H10A H 0.9314 0.5015 0.7194 0.021 Uiso 1 1 calc R
H10B H 1.0061 0.4726 0.8292 0.021 Uiso 1 1 calc R
C11 C 1.23098(13) 0.50554(11) 0.83118(11) 0.0171(3) Uani 1 1 d .
H11A H 1.2291 0.5020 0.8978 0.020 Uiso 1 1 calc R
H11B H 1.2965 0.5495 0.8314 0.020 Uiso 1 1 calc R
C12 C 1.03483(15) 0.38211(12) 0.62635(12) 0.0204(3) Uani 1 1 d .
H12A H 0.9574 0.4069 0.5820 0.024 Uiso 1 1 calc R
H12B H 1.0476 0.3175 0.6039 0.024 Uiso 1 1 calc R
C13 C 0.75785(12) 0.63506(10) 0.88929(10) 0.0123(2) Uani 1 1 d .
C14 C 0.74804(14) 0.53754(11) 0.86393(11) 0.0162(3) Uani 1 1 d .
H14 H 0.8050 0.5090 0.8402 0.019 Uiso 1 1 calc R
C15 C 0.65524(14) 0.48275(11) 0.87347(11) 0.0184(3) Uani 1 1 d .
H15 H 0.6491 0.4167 0.8567 0.022 Uiso 1 1 calc R
C16 C 0.57143(14) 0.52443(11) 0.90742(11) 0.0183(3) Uani 1 1 d .
H16 H 0.5080 0.4868 0.9137 0.022 Uiso 1 1 calc R
C17 C 0.57998(14) 0.62105(11) 0.93222(12) 0.0191(3) Uani 1 1 d .
H17 H 0.5223 0.6494 0.9552 0.023 Uiso 1 1 calc R
C18 C 0.67331(13) 0.67643(11) 0.92331(11) 0.0161(3) Uani 1 1 d .
H18 H 0.6793 0.7424 0.9405 0.019 Uiso 1 1 calc R
C19 C 0.87676(12) 0.81984(10) 0.92865(10) 0.0131(2) Uani 1 1 d .
C20 C 0.91249(13) 0.83125(11) 1.02903(11) 0.0156(2) Uani 1 1 d .
H20 H 0.9430 0.7780 1.0705 0.019 Uiso 1 1 calc R
C21 C 0.90333(15) 0.92057(11) 1.06805(12) 0.0195(3) Uani 1 1 d .
H21 H 0.9281 0.9282 1.1362 0.023 Uiso 1 1 calc R
C22 C 0.85814(14) 0.99851(11) 1.00788(13) 0.0202(3) Uani 1 1 d .
H22 H 0.8509 1.0591 1.0349 0.024 Uiso 1 1 calc R
C23 C 0.82349(15) 0.98797(11) 0.90843(12) 0.0200(3) Uani 1 1 d .
H23 H 0.7934 1.0416 0.8674 0.024 Uiso 1 1 calc R
C24 C 0.83265(14) 0.89900(11) 0.86859(11) 0.0173(3) Uani 1 1 d .
H24 H 0.8089 0.8921 0.8004 0.021 Uiso 1 1 calc R

loop_
_atom_site_aniso_label
_atom_site_aniso_U_11
_atom_site_aniso_U_22
_atom_site_aniso_U_33
_atom_site_aniso_U_23
_atom_site_aniso_U_13
_atom_site_aniso_U_12
Pt1 0.01248(2) 0.00889(2) 0.00941(2) 0.00046(2) 0.00364(2) 0.00035(2)
Cl1 0.02842(18) 0.02100(16) 0.01411(14) 0.00526(12) 0.01120(13) 0.01019(14)
Cl2 0.01426(13) 0.01976(16) 0.01457(14) 0.00236(12) 0.00204(11) 0.00292(12)
S1 0.01229(13) 0.01092(14) 0.01468(14) -0.00140(11) 0.00519(11) -0.00167(11)
P1 0.01174(14) 0.00929(14) 0.01031(14) 0.00016(11) 0.00353(11) -0.00034(11)
C1 0.0141(5) 0.0129(6) 0.0113(5) -0.0004(4) 0.0024(5) 0.0008(5)
C2 0.0133(6) 0.0166(6) 0.0139(6) -0.0040(5) 0.0020(5) -0.0010(5)
C3 0.0131(5) 0.0108(6) 0.0152(6) -0.0008(4) 0.0060(5) -0.0005(4)
C4 0.0188(6) 0.0135(6) 0.0151(6) 0.0014(5) 0.0078(5) 0.0026(5)
C5 0.0236(7) 0.0139(6) 0.0177(6) 0.0007(5) 0.0113(6) 0.0028(5)
C6 0.0231(7) 0.0145(6) 0.0270(7) 0.0033(5) 0.0165(6) 0.0056(5)
C7 0.0222(7) 0.0147(6) 0.0214(7) 0.0054(5) 0.0082(6) 0.0053(5)
C8 0.0362(9) 0.0128(6) 0.0248(7) 0.0036(5) 0.0175(7) 0.0008(6)
C9 0.0258(7) 0.0133(6) 0.0257(7) -0.0049(5) 0.0164(6) -0.0051(5)
C10 0.0187(6) 0.0151(6) 0.0224(7) -0.0050(5) 0.0122(6) -0.0039(5)
C11 0.0165(6) 0.0153(6) 0.0179(6) 0.0018(5) 0.0039(5) 0.0026(5)
C12 0.0247(7) 0.0169(7) 0.0218(7) -0.0059(5) 0.0111(6) -0.0022(5)
C13 0.0134(5) 0.0114(5) 0.0119(5) 0.0008(4) 0.0041(5) -0.0016(4)
C14 0.0188(6) 0.0139(6) 0.0186(6) -0.0040(5) 0.0101(5) -0.0027(5)
C15 0.0221(7) 0.0131(6) 0.0219(7) -0.0023(5) 0.0100(6) -0.0047(5)
C16 0.0165(6) 0.0183(7) 0.0216(7) 0.0016(5) 0.0085(5) -0.0036(5)
C17 0.0165(6) 0.0178(7) 0.0265(7) 0.0022(5) 0.0117(6) 0.0016(5)
C18 0.0161(6) 0.0122(6) 0.0211(7) 0.0013(5) 0.0080(5) 0.0011(5)
C19 0.0140(5) 0.0106(5) 0.0151(6) -0.0009(4) 0.0055(5) -0.0013(4)
C20 0.0187(6) 0.0138(6) 0.0155(6) -0.0007(5) 0.0074(5) 0.0000(5)
C21 0.0248(7) 0.0173(7) 0.0194(7) -0.0053(5) 0.0114(6) -0.0013(5)
C22 0.0222(7) 0.0131(6) 0.0295(8) -0.0056(5) 0.0141(6) -0.0013(5)
C23 0.0230(7) 0.0111(6) 0.0256(7) 0.0011(5) 0.0079(6) 0.0014(5)
C24 0.0211(7) 0.0124(6) 0.0172(6) 0.0005(5) 0.0052(5) 0.0001(5)

loop_
_atom_type_symbol
_atom_type_description
_atom_type_scat_dispersion_real
_atom_type_scat_dispersion_imag
_atom_type_scat_source
C C 0.0033 0.0016 'International Tables Vol C Tables 4.2.6.8 and 6.1.1.4'
H H 0.0000 0.0000 'International Tables Vol C Tables 4.2.6.8 and 6.1.1.4'
P P 0.1023 0.0942 'International Tables Vol C Tables 4.2.6.8 and 6.1.1.4'
S S 0.1246 0.1234 'International Tables Vol C Tables 4.2.6.8 and 6.1.1.4'
Cl Cl 0.1484 0.1585 'International Tables Vol C Tables 4.2.6.8 and 6.1.1.4'
Pt Pt -1.7033 8.3905 'International Tables Vol C Tables 4.2.6.8 and 6.1.1.4'

loop_
_geom_angle_atom_site_label_1
_geom_angle_atom_site_label_2
_geom_angle_atom_site_label_3
_geom_angle
P1 Pt1 S1 89.508(17)
P1 Pt1 Cl2 89.055(17)
S1 Pt1 Cl2 178.525(13)
P1 Pt1 Cl1 174.797(14)
S1 Pt1 Cl1 91.100(17)
Cl2 Pt1 Cl1 90.361(18)
C2 S1 C3 106.75(7)
C2 S1 Pt1 103.46(5)
C3 S1 Pt1 109.64(4)
C13 P1 C19 106.10(7)
C13 P1 C1 105.07(7)
C19 P1 C1 107.67(6)
C13 P1 Pt1 117.82(5)
C19 P1 Pt1 112.86(5)
C1 P1 Pt1 106.68(5)
C2 C1 P1 108.90(10)
C2 C1 H1A 109.9
P1 C1 H1A 109.9
C2 C1 H1B 109.9
P1 C1 H1B 109.9
H1A C1 H1B 108.3
C1 C2 S1 113.53(9)
C1 C2 H2A 108.9
S1 C2 H2A 108.9
C1 C2 H2B 108.9
S1 C2 H2B 108.9
H2A C2 H2B 107.7
C10 C3 C11 109.87(12)
C10 C3 C4 109.87(12)
C11 C3 C4 109.49(12)
C10 C3 S1 114.18(10)
C11 C3 S1 109.11(9)
C4 C3 S1 104.12(9)
C5 C4 C3 109.33(12)
C5 C4 H4A 109.8
C3 C4 H4A 109.8
C5 C4 H4B 109.8
C3 C4 H4B 109.8
H4A C4 H4B 108.3
C4 C5 C12 109.45(13)
C4 C5 C6 109.19(13)
C12 C5 C6 109.63(13)
C4 C5 H5 109.5
C12 C5 H5 109.5
C6 C5 H5 109.5
C7 C6 C5 109.67(12)
C7 C6 H6A 109.7
C5 C6 H6A 109.7
C7 C6 H6B 109.7
C5 C6 H6B 109.7
H6A C6 H6B 108.2
C6 C7 C8 109.62(14)
C6 C7 C11 109.82(12)
C8 C7 C11 109.07(13)
C6 C7 H7 109.4
C8 C7 H7 109.4
C11 C7 H7 109.4
C7 C8 C9 109.78(13)
C7 C8 H8A 109.7
C9 C8 H8A 109.7
C7 C8 H8B 109.7
C9 C8 H8B 109.7
H8A C8 H8B 108.2
C12 C9 C8 109.87(14)
C12 C9 C10 109.47(13)
C8 C9 C10 109.04(13)
C12 C9 H9 109.5
C8 C9 H9 109.5
C10 C9 H9 109.5
C3 C10 C9 109.07(12)
C3 C10 H10A 109.9
C9 C10 H10A 109.9
C3 C10 H10B 109.9
C9 C10 H10B 109.9
H10A C10 H10B 108.3
C3 C11 C7 108.69(12)
C3 C11 H11A 110.0
C7 C11 H11A 110.0
C3 C11 H11B 110.0
C7 C11 H11B 110.0
H11A C11 H11B 108.3
C9 C12 C5 109.54(13)
C9 C12 H12A 109.8
C5 C12 H12A 109.8
C9 C12 H12B 109.8
C5 C12 H12B 109.8
H12A C12 H12B 108.2
C18 C13 C14 119.49(13)
C18 C13 P1 122.34(11)
C14 C13 P1 118.17(11)
C15 C14 C13 120.10(14)
C15 C14 H14 120.0
C13 C14 H14 120.0
C16 C15 C14 120.09(14)
C16 C15 H15 120.0
C14 C15 H15 120.0
C15 C16 C17 120.25(14)
C15 C16 H16 119.9
C17 C16 H16 119.9
C16 C17 C18 119.99(14)
C16 C17 H17 120.0
C18 C17 H17 120.0
C13 C18 C17 120.08(14)
C13 C18 H18 120.0
C17 C18 H18 120.0
C24 C19 C20 119.31(13)
C24 C19 P1 119.85(11)
C20 C19 P1 120.79(11)
C21 C20 C19 119.98(14)
C21 C20 H20 120.0
C19 C20 H20 120.0
C22 C21 C20 120.33(14)
C22 C21 H21 119.8
C20 C21 H21 119.8
C23 C22 C21 120.03(14)
C23 C22 H22 120.0
C21 C22 H22 120.0
C22 C23 C24 120.13(14)
C22 C23 H23 119.9
C24 C23 H23 119.9
C23 C24 C19 120.21(14)
C23 C24 H24 119.9
C19 C24 H24 119.9

loop_
_geom_bond_atom_site_label_1
_geom_bond_atom_site_label_2
_geom_bond_distance
Pt1 P1 2.2141(4)
Pt1 S1 2.2763(5)
Pt1 Cl2 2.3186(5)
Pt1 Cl1 2.3644(4)
S1 C2 1.8330(15)
S1 C3 1.8668(14)
P1 C13 1.8135(14)
P1 C19 1.8147(15)
P1 C1 1.8322(14)
C1 C2 1.519(2)
C1 H1A 0.9900
C1 H1B 0.9900
C2 H2A 0.9900
C2 H2B 0.9900
C3 C10 1.532(2)
C3 C11 1.536(2)
C3 C4 1.542(2)
C4 C5 1.534(2)
C4 H4A 0.9900
C4 H4B 0.9900
C5 C12 1.534(2)
C5 C6 1.537(2)
C5 H5 1.0000
C6 C7 1.529(2)
C6 H6A 0.9900
C6 H6B 0.9900
C7 C8 1.531(2)
C7 C11 1.547(2)
C7 H7 1.0000
C8 C9 1.535(3)
C8 H8A 0.9900
C8 H8B 0.9900
C9 C12 1.532(2)
C9 C10 1.541(2)
C9 H9 1.0000
C10 H10A 0.9900
C10 H10B 0.9900
C11 H11A 0.9900
C11 H11B 0.9900
C12 H12A 0.9900
C12 H12B 0.9900
C13 C18 1.394(2)
C13 C14 1.404(2)
C14 C15 1.389(2)
C14 H14 0.9500
C15 C16 1.388(2)
C15 H15 0.9500
C16 C17 1.390(2)
C16 H16 0.9500
C17 C18 1.395(2)
C17 H17 0.9500
C18 H18 0.9500
C19 C24 1.398(2)
C19 C20 1.399(2)
C20 C21 1.392(2)
C20 H20 0.9500
C21 C22 1.388(2)
C21 H21 0.9500
C22 C23 1.386(2)
C22 H22 0.9500
C23 C24 1.392(2)
C23 H23 0.9500
C24 H24 0.9500

loop_
_geom_torsion_atom_site_label_1
_geom_torsion_atom_site_label_2
_geom_torsion_atom_site_label_3
_geom_torsion_atom_site_label_4
_geom_torsion
P1 Pt1 S1 C2 -8.19(5)
Cl2 Pt1 S1 C2 -21.3(5)
Cl1 Pt1 S1 C2 166.64(5)
P1 Pt1 S1 C3 105.39(5)
Cl2 Pt1 S1 C3 92.3(5)
Cl1 Pt1 S1 C3 -79.77(5)
S1 Pt1 P1 C13 -131.19(5)
Cl2 Pt1 P1 C13 48.48(5)
Cl1 Pt1 P1 C13 132.07(15)
S1 Pt1 P1 C19 104.57(5)
Cl2 Pt1 P1 C19 -75.76(5)
Cl1 Pt1 P1 C19 7.83(16)
S1 Pt1 P1 C1 -13.48(5)
Cl2 Pt1 P1 C1 166.18(5)
Cl1 Pt1 P1 C1 -110.22(15)
C13 P1 C1 C2 163.23(9)
C19 P1 C1 C2 -83.99(11)
Pt1 P1 C1 C2 37.42(10)
P1 C1 C2 S1 -47.65(12)
C3 S1 C2 C1 -80.95(11)
Pt1 S1 C2 C1 34.71(11)
C2 S1 C3 C10 73.84(12)
Pt1 S1 C3 C10 -37.60(11)
C2 S1 C3 C11 -49.53(11)
Pt1 S1 C3 C11 -160.97(9)
C2 S1 C3 C4 -166.36(9)
Pt1 S1 C3 C4 82.21(9)
C10 C3 C4 C5 -59.80(15)
C11 C3 C4 C5 60.95(15)
S1 C3 C4 C5 177.52(10)
C3 C4 C5 C12 59.66(16)
C3 C4 C5 C6 -60.35(15)
C4 C5 C6 C7 60.13(16)
C12 C5 C6 C7 -59.77(16)
C5 C6 C7 C8 59.73(16)
C5 C6 C7 C11 -60.09(17)
C6 C7 C8 C9 -59.47(17)
C11 C7 C8 C9 60.81(17)
C7 C8 C9 C12 59.30(17)
C7 C8 C9 C10 -60.68(17)
C11 C3 C10 C9 -60.74(16)
C4 C3 C10 C9 59.78(16)
S1 C3 C10 C9 176.31(10)
C12 C9 C10 C3 -60.11(16)
C8 C9 C10 C3 60.12(16)
C10 C3 C11 C7 60.61(16)
C4 C3 C11 C7 -60.13(15)
S1 C3 C11 C7 -173.49(10)
C6 C7 C11 C3 59.92(16)
C8 C7 C11 C3 -60.23(16)
C8 C9 C12 C5 -59.20(16)
C10 C9 C12 C5 60.52(17)
C4 C5 C12 C9 -60.37(16)
C6 C5 C12 C9 59.38(16)
C19 P1 C13 C18 7.15(14)
C1 P1 C13 C18 121.03(12)
Pt1 P1 C13 C18 -120.40(11)
C19 P1 C13 C14 -173.08(11)
C1 P1 C13 C14 -59.20(12)
Pt1 P1 C13 C14 59.37(12)
C18 C13 C14 C15 -0.5(2)
P1 C13 C14 C15 179.73(12)
C13 C14 C15 C16 0.5(2)
C14 C15 C16 C17 -0.1(2)
C15 C16 C17 C18 -0.2(2)
C14 C13 C18 C17 0.2(2)
P1 C13 C18 C17 179.92(12)
C16 C17 C18 C13 0.2(2)
C13 P1 C19 C24 -104.01(13)
C1 P1 C19 C24 143.91(12)
Pt1 P1 C19 C24 26.44(13)
C13 P1 C19 C20 73.38(13)
C1 P1 C19 C20 -38.70(14)
Pt1 P1 C19 C20 -156.17(11)
C24 C19 C20 C21 0.3(2)
P1 C19 C20 C21 -177.07(12)
C19 C20 C21 C22 0.4(2)
C20 C21 C22 C23 -1.0(2)
C21 C22 C23 C24 0.7(2)
C22 C23 C24 C19 0.0(2)
C20 C19 C24 C23 -0.6(2)
P1 C19 C24 C23 176.87(12)
